data_7101539
loop_
_publ_author_name
'Guo-Yu Yang'
'Yan-Qiong Sun'
'Jie Zhang'

_publ_section_title
;A Series of Luminescent Lanthanide-Cadmium-Organic
Frameworks with Helical Channels and Tubes

;
_journal_issue 45
_journal_name_full 'Chemical Communications'
_journal_paper_doi 10.1039/b610892j
_journal_year 2006
_chemical_formula_sum 'C5 H9 Cd N2 O11.5 S Tb'
_chemical_formula_weight 584.52
_chemical_name_systematic
;
?
;
_space_group_IT_number 14
_symmetry_cell_setting monoclinic
_symmetry_space_group_name_Hall '-P 2ybc'
_symmetry_space_group_name_H-M 'P 1 21/c 1'
_atom_sites_solution_hydrogens geom
_atom_sites_solution_primary direct
_atom_sites_solution_secondary difmap
_audit_creation_method SHELXL-97
_cell_angle_alpha 90.00
_cell_angle_beta 101.284(3)
_cell_angle_gamma 90.00
_cell_formula_units_Z 4
_cell_length_a 8.6257(7)
_cell_length_b 10.4624(7)
_cell_length_c 13.8439(10)
_cell_measurement_reflns_used 3651
_cell_measurement_temperature 293(2)
_cell_measurement_theta_max 27.4835
_cell_measurement_theta_min 3.0770
_cell_volume 1225.20(16)
_computing_cell_refinement 'CrystalClear (Rigaku Corp., 2000)'
_computing_data_collection 'CrystalClear (Rigaku Corp., 2000)'
_computing_data_reduction 'CrystalClear (Rigaku Corp., 2000)'
_computing_structure_refinement 'SHELXL-97 (Sheldrick, 1997)'
_computing_structure_solution 'SHELXS-97 (Sheldrick, 1990)'
_diffrn_ambient_temperature 293(2)
_diffrn_detector_area_resol_mean 14.6306
_diffrn_measured_fraction_theta_full 0.998
_diffrn_measured_fraction_theta_max 0.998
_diffrn_measurement_device_type
;
Mercury70 (2x2 bin mode)
;
_diffrn_measurement_method CCD_Profile_fitting
_diffrn_radiation_monochromator 'Graphite Monochromator'
_diffrn_radiation_source 'Rotating Anode'
_diffrn_radiation_type MoK\a
_diffrn_radiation_wavelength 0.71073
_diffrn_reflns_av_R_equivalents 0.0206
_diffrn_reflns_av_sigmaI/netI 0.0209
_diffrn_reflns_limit_h_max 10
_diffrn_reflns_limit_h_min -11
_diffrn_reflns_limit_k_max 11
_diffrn_reflns_limit_k_min -13
_diffrn_reflns_limit_l_max 17
_diffrn_reflns_limit_l_min -17
_diffrn_reflns_number 9101
_diffrn_reflns_theta_full 27.48
_diffrn_reflns_theta_max 27.48
_diffrn_reflns_theta_min 3.10
_exptl_absorpt_coefficient_mu 7.706
_exptl_absorpt_correction_T_max 0.214
_exptl_absorpt_correction_T_min 0.114
_exptl_absorpt_correction_type multi-scan
_exptl_crystal_colour white
_exptl_crystal_density_diffrn 3.212
_exptl_crystal_density_method 'not measured'
_exptl_crystal_description prism
_exptl_crystal_F_000 1112
_exptl_crystal_size_max 0.55
_exptl_crystal_size_mid 0.25
_exptl_crystal_size_min 0.20
_refine_diff_density_max 0.644
_refine_diff_density_min -1.234
_refine_diff_density_rms 0.143
_refine_ls_extinction_method none
_refine_ls_goodness_of_fit_ref 1.114
_refine_ls_hydrogen_treatment constr
_refine_ls_matrix_type full
_refine_ls_number_parameters 199
_refine_ls_number_reflns 2808
_refine_ls_number_restraints 0
_refine_ls_restrained_S_all 1.114
_refine_ls_R_factor_all 0.0216
_refine_ls_R_factor_gt 0.0203
_refine_ls_shift/su_max 0.001
_refine_ls_shift/su_mean 0.000
_refine_ls_structure_factor_coef Fsqd
_refine_ls_weighting_details 'calc w=1/[\s^2^(Fo^2^)+(0.0213P)^2^+2.5390P] where P=(Fo^2^+2Fc^2^)/3'
_refine_ls_weighting_scheme calc
_refine_ls_wR_factor_gt 0.0481
_refine_ls_wR_factor_ref 0.0487
_reflns_number_gt 2713
_reflns_number_total 2808
_reflns_threshold_expression >2sigma(I)
_cod_data_source_file b610892j.txt
_cod_depositor_comments
;
The following automatic conversions were performed:
'_exptl_absorpt_correction_type' value 'Multi-scan' changed to
'multi-scan' according to
'/home/saulius/struct/CIF-dictionaries/cif_core.dic' dictionary named
'cif_core.dic' version 2.4.1 from 2010-06-29.

Automatic conversion script
Id: cif_fix_enum 1527 2010-12-29 10:47:43Z saulius 
;
_cod_original_sg_symbol_H-M P21/c
_cod_original_formula_sum 'C5 H9 Cd N2 O11.50 S Tb'
_cod_database_code 7101539

loop_
_symmetry_equiv_pos_as_xyz
'x, y, z'
'-x, y+1/2, -z+1/2'
'-x, -y, -z'
'x, -y-1/2, z-1/2'

loop_
_atom_site_label
_atom_site_type_symbol
_atom_site_fract_x
_atom_site_fract_y
_atom_site_fract_z
_atom_site_U_iso_or_equiv
_atom_site_adp_type
_atom_site_occupancy
_atom_site_symmetry_multiplicity
_atom_site_calc_flag
_atom_site_refinement_flags
Tb Tb 0.926367(18) 0.899276(15) 0.105986(11) 0.01191(6) Uani 1 1 d .
Cd Cd 1.37636(3) 0.98168(2) 0.367023(16) 0.01195(7) Uani 1 1 d .
S S 1.20375(10) 0.72349(8) 0.45967(6) 0.01562(17) Uani 1 1 d .
C1 C 1.5320(4) 1.2370(3) 0.2713(2) 0.0176(7) Uani 1 1 d .
H1A H 1.6119 1.2527 0.3256 0.021 Uiso 1 1 calc R
C2 C 1.3353(4) 1.1490(3) 0.1748(2) 0.0102(6) Uani 1 1 d .
C3 C 1.3823(4) 1.2557(3) 0.1280(2) 0.0119(6) Uani 1 1 d .
C4 C 1.2101(4) 1.0542(3) 0.1472(2) 0.0116(6) Uani 1 1 d .
C5 C 1.3246(4) 1.3184(3) 0.0309(2) 0.0124(6) Uani 1 1 d .
N1 N 1.5079(3) 1.3100(3) 0.1904(2) 0.0147(6) Uani 1 1 d .
N2 N 1.4311(3) 1.1395(3) 0.2671(2) 0.0139(6) Uani 1 1 d .
O1 O 1.1728(3) 0.9826(2) 0.21325(17) 0.0158(5) Uani 1 1 d .
O2 O 1.1358(3) 1.0430(2) 0.05919(17) 0.0152(5) Uani 1 1 d .
O3 O 1.2224(3) 1.2696(3) -0.03368(19) 0.0247(6) Uani 1 1 d .
O4 O 1.3863(3) 1.4259(2) 0.01844(17) 0.0177(5) Uani 1 1 d .
O5 O 1.3702(3) 0.6976(3) 0.4974(2) 0.0302(7) Uani 1 1 d .
O6 O 1.1827(3) 0.8501(3) 0.4099(2) 0.0267(6) Uani 1 1 d .
O7 O 1.1376(3) 0.6255(3) 0.38544(18) 0.0212(6) Uani 1 1 d .
O8 O 1.1141(3) 0.7246(2) 0.53983(18) 0.0208(5) Uani 1 1 d .
O1W O 0.8693(7) 0.9349(4) 0.2717(3) 0.0809(17) Uani 1 1 d .
O2W O 1.0031(4) 0.7180(3) 0.2055(2) 0.0339(7) Uani 1 1 d .
O3W O 0.6376(4) 0.9411(4) 0.0994(3) 0.0527(10) Uani 1 1 d .
O4W O 0.9601(9) 1.0076(7) 0.4293(6) 0.053(2) Uani 0.50 1 d P
H11 H 0.8210 0.8728 0.2913 0.080 Uiso 1 1 d R
H12 H 0.8048 0.9748 0.2279 0.080 Uiso 1 1 d R
H21 H 1.0438 0.6799 0.1645 0.080 Uiso 1 1 d R
H22 H 1.0739 0.7227 0.2659 0.080 Uiso 1 1 d R
H31 H 0.5585 0.8720 0.0899 0.080 Uiso 1 1 d R
H32 H 0.5880 1.0191 0.0756 0.080 Uiso 1 1 d R

loop_
_atom_site_aniso_label
_atom_site_aniso_U_11
_atom_site_aniso_U_22
_atom_site_aniso_U_33
_atom_site_aniso_U_23
_atom_site_aniso_U_13
_atom_site_aniso_U_12
Tb 0.01425(9) 0.01139(9) 0.00946(8) 0.00083(5) 0.00075(6) -0.00331(6)
Cd 0.01454(13) 0.01073(12) 0.01016(11) 0.00111(8) 0.00141(9) 0.00186(9)
S 0.0184(4) 0.0147(4) 0.0139(4) -0.0001(3) 0.0036(3) -0.0032(3)
C1 0.0210(18) 0.0170(17) 0.0125(15) -0.0018(13) -0.0024(13) -0.0042(14)
C2 0.0124(15) 0.0104(15) 0.0074(13) 0.0002(11) 0.0009(11) -0.0012(12)
C3 0.0137(15) 0.0116(15) 0.0105(14) -0.0003(12) 0.0026(12) -0.0020(13)
C4 0.0114(15) 0.0109(15) 0.0115(14) 0.0006(12) -0.0002(12) 0.0012(12)
C5 0.0120(15) 0.0125(15) 0.0132(14) 0.0006(12) 0.0038(12) -0.0022(12)
N1 0.0158(14) 0.0140(14) 0.0127(13) -0.0008(11) -0.0010(11) -0.0046(11)
N2 0.0146(14) 0.0148(14) 0.0103(12) 0.0014(11) -0.0027(10) -0.0041(11)
O1 0.0179(12) 0.0151(12) 0.0129(11) 0.0041(9) -0.0006(9) -0.0063(10)
O2 0.0167(12) 0.0152(12) 0.0115(11) 0.0022(9) -0.0026(9) -0.0046(10)
O3 0.0272(14) 0.0217(14) 0.0198(13) 0.0059(11) -0.0089(11) -0.0124(12)
O4 0.0206(13) 0.0156(12) 0.0150(11) 0.0052(10) -0.0016(10) -0.0064(10)
O5 0.0193(14) 0.0442(19) 0.0254(14) 0.0026(13) 0.0003(11) -0.0005(13)
O6 0.0314(15) 0.0195(14) 0.0300(14) 0.0076(12) 0.0079(12) -0.0080(12)
O7 0.0302(15) 0.0172(13) 0.0160(12) -0.0024(10) 0.0041(11) -0.0052(11)
O8 0.0287(14) 0.0157(13) 0.0211(12) -0.0033(10) 0.0124(11) -0.0042(11)
O1W 0.149(5) 0.044(2) 0.076(3) 0.026(2) 0.087(3) 0.024(3)
O2W 0.050(2) 0.0296(17) 0.0190(13) 0.0100(12) -0.0019(13) 0.0037(14)
O3W 0.0298(18) 0.036(2) 0.095(3) -0.012(2) 0.0204(19) -0.0079(16)
O4W 0.052(5) 0.040(4) 0.072(5) -0.006(4) 0.024(4) 0.010(4)

loop_
_atom_type_symbol
_atom_type_description
_atom_type_scat_dispersion_real
_atom_type_scat_dispersion_imag
_atom_type_scat_source
C C 0.0033 0.0016 'International Tables Vol C Tables 4.2.6.8 and 6.1.1.4'
H H 0.0000 0.0000 'International Tables Vol C Tables 4.2.6.8 and 6.1.1.4'
N N 0.0061 0.0033 'International Tables Vol C Tables 4.2.6.8 and 6.1.1.4'
O O 0.0106 0.0060 'International Tables Vol C Tables 4.2.6.8 and 6.1.1.4'
S S 0.1246 0.1234 'International Tables Vol C Tables 4.2.6.8 and 6.1.1.4'
Cd Cd -0.8075 1.2024 'International Tables Vol C Tables 4.2.6.8 and 6.1.1.4'
Tb Tb -0.1723 4.1537 'International Tables Vol C Tables 4.2.6.8 and 6.1.1.4'

loop_
_geom_angle_atom_site_label_1
_geom_angle_atom_site_label_2
_geom_angle_atom_site_label_3
_geom_angle
_geom_angle_site_symmetry_1
_geom_angle_site_symmetry_3
O3 Tb O2 76.65(9) 3_775 3_775
O3 Tb O2W 72.85(10) 3_775 .
O2 Tb O2W 140.07(10) 3_775 .
O3 Tb O8 77.22(10) 3_775 4_575
O2 Tb O8 78.88(9) 3_775 4_575
O2W Tb O8 69.79(10) . 4_575
O3 Tb O7 130.98(10) 3_775 2_755
O2 Tb O7 77.58(8) 3_775 2_755
O2W Tb O7 142.34(9) . 2_755
O8 Tb O7 136.14(9) 4_575 2_755
O3 Tb O1W 108.99(14) 3_775 .
O2 Tb O1W 145.71(13) 3_775 .
O2W Tb O1W 70.32(12) . .
O8 Tb O1W 135.33(13) 4_575 .
O7 Tb O1W 73.74(11) 2_755 .
O3 Tb O1 149.95(9) 3_775 .
O2 Tb O1 119.97(8) 3_775 .
O2W Tb O1 79.92(10) . .
O8 Tb O1 81.70(9) 4_575 .
O7 Tb O1 78.85(9) 2_755 .
O1W Tb O1 72.31(15) . .
O3 Tb O3W 69.66(11) 3_775 .
O2 Tb O3W 83.27(12) 3_775 .
O2W Tb O3W 108.90(13) . .
O8 Tb O3W 145.18(11) 4_575 .
O7 Tb O3W 66.47(11) 2_755 .
O1W Tb O3W 68.34(17) . .
O1 Tb O3W 133.04(11) . .
O3 Tb O2 135.42(9) 3_775 .
O2 Tb O2 68.44(9) 3_775 .
O2W Tb O2 119.60(10) . .
O8 Tb O2 69.71(9) 4_575 .
O7 Tb O2 67.37(9) 2_755 .
O1W Tb O2 115.51(14) . .
O1 Tb O2 51.54(7) . .
O3W Tb O2 129.74(11) . .
O3 Tb C4 153.54(10) 3_775 .
O2 Tb C4 94.13(9) 3_775 .
O2W Tb C4 101.81(10) . .
O8 Tb C4 76.67(9) 4_575 .
O7 Tb C4 68.77(9) 2_755 .
O1W Tb C4 92.68(15) . .
O1 Tb C4 25.90(8) . .
O3W Tb C4 134.65(11) . .
O2 Tb C4 25.87(8) . .
O3 Tb Tb 108.37(7) 3_775 3_775
O2 Tb Tb 35.88(6) 3_775 3_775
O2W Tb Tb 139.03(8) . 3_775
O8 Tb Tb 70.72(6) 4_575 3_775
O7 Tb Tb 68.47(6) 2_755 3_775
O1W Tb Tb 138.55(10) . 3_775
O1 Tb Tb 84.10(5) . 3_775
O3W Tb Tb 109.57(10) . 3_775
O2 Tb Tb 32.56(5) . 3_775
C4 Tb Tb 58.31(6) . 3_775
O3 Tb H12 106.8 3_775 .
O2 Tb H12 125.7 3_775 .
O2W Tb H12 87.9 . .
O8 Tb H12 155.4 4_575 .
O7 Tb H12 59.3 2_755 .
O1W Tb H12 20.1 . .
O1 Tb H12 84.3 . .
O3W Tb H12 51.3 . .
O2 Tb H12 115.8 . .
C4 Tb H12 98.7 . .
Tb Tb H12 127.7 3_775 .
O3 Tb H21 66.6 3_775 .
O2 Tb H21 122.8 3_775 .
O2W Tb H21 18.6 . .
O8 Tb H21 51.9 4_575 .
O7 Tb H21 158.2 2_755 .
O1W Tb H21 88.8 . .
O1 Tb H21 83.5 . .
O3W Tb H21 119.5 . .
O2 Tb H21 110.7 . .
C4 Tb H21 99.9 . .
Tb Tb H21 122.4 3_775 .
H12 Tb H21 106.5 . .
N2 Cd N1 101.78(10) . 2_845
N2 Cd O4 106.03(10) . 4_586
N1 Cd O4 135.40(9) 2_845 4_586
N2 Cd O6 146.41(10) . .
N1 Cd O6 90.46(11) 2_845 .
O4 Cd O6 85.24(10) 4_586 .
N2 Cd O4 109.13(10) . 2_845
N1 Cd O4 70.33(9) 2_845 2_845
O4 Cd O4 67.95(10) 4_586 2_845
O6 Cd O4 104.43(10) . 2_845
N2 Cd O1 70.71(9) . .
N1 Cd O1 89.34(9) 2_845 .
O4 Cd O1 132.54(8) 4_586 .
O6 Cd O1 78.38(9) . .
O4 Cd O1 159.37(8) 2_845 .
O5 S O8 110.97(16) . .
O5 S O7 109.81(17) . .
O8 S O7 109.87(15) . .
O5 S O6 110.76(18) . .
O8 S O6 107.96(16) . .
O7 S O6 107.39(16) . .
N2 C1 N1 114.0(3) . .
N2 C1 H1A 123.0 . .
N1 C1 H1A 123.0 . .
N2 C2 C3 108.2(3) . .
N2 C2 C4 118.0(3) . .
C3 C2 C4 133.8(3) . .
N1 C3 C2 107.8(3) . .
N1 C3 C5 118.1(3) . .
C2 C3 C5 134.2(3) . .
O2 C4 O1 119.1(3) . .
O2 C4 C2 121.5(3) . .
O1 C4 C2 119.4(3) . .
O2 C4 Tb 60.65(17) . .
O1 C4 Tb 59.28(16) . .
C2 C4 Tb 169.7(2) . .
O3 C5 O4 121.7(3) . .
O3 C5 C3 122.4(3) . .
O4 C5 C3 115.9(3) . .
C1 N1 C3 105.4(3) . .
C1 N1 Cd 137.5(2) . 2_855
C3 N1 Cd 117.0(2) . 2_855
C1 N2 C2 104.6(3) . .
C1 N2 Cd 138.0(2) . .
C2 N2 Cd 117.3(2) . .
C4 O1 Cd 112.5(2) . .
C4 O1 Tb 94.82(19) . .
Cd O1 Tb 152.28(10) . .
C4 O2 Tb 154.0(2) . 3_775
C4 O2 Tb 93.48(19) . .
Tb O2 Tb 111.56(9) 3_775 .
C5 O3 Tb 153.1(2) . 3_775
C5 O4 Cd 123.7(2) . 4_585
C5 O4 Cd 116.8(2) . 2_855
Cd O4 Cd 112.05(10) 4_585 2_855
S O6 Cd 128.01(17) . .
S O7 Tb 134.18(15) . 2_745
S O8 Tb 141.22(15) . 4_576
Tb O1W H11 112.6 . .
Tb O1W H12 68.4 . .
H11 O1W H12 108.3 . .
Tb O2W H21 95.4 . .
Tb O2W H22 122.6 . .
H21 O2W H22 110.5 . .
Tb O3W H31 122.2 . .
Tb O3W H32 122.5 . .
H31 O3W H32 109.4 . .

loop_
_geom_bond_atom_site_label_1
_geom_bond_atom_site_label_2
_geom_bond_distance
_geom_bond_site_symmetry_2
Tb O3 2.295(3) 3_775
Tb O2 2.324(2) 3_775
Tb O2W 2.362(3) .
Tb O8 2.392(3) 4_575
Tb O7 2.438(3) 2_755
Tb O1W 2.466(4) .
Tb O1 2.500(2) .
Tb O3W 2.513(3) .
Tb O2 2.530(2) .
Tb C4 2.898(3) .
Tb Tb 4.0157(4) 3_775
Tb H12 2.2947 .
Tb H21 2.5744 .
Cd N2 2.263(3) .
Cd N1 2.273(3) 2_845
Cd O4 2.295(2) 4_586
Cd O6 2.329(3) .
Cd O4 2.403(2) 2_845
Cd O1 2.480(2) .
S O5 1.454(3) .
S O8 1.471(3) .
S O7 1.485(3) .
S O6 1.488(3) .
C1 N2 1.334(5) .
C1 N1 1.337(4) .
C1 H1A 0.9300 .
C2 N2 1.383(4) .
C2 C3 1.391(4) .
C2 C4 1.461(4) .
C3 N1 1.370(4) .
C3 C5 1.490(4) .
C4 O2 1.267(4) .
C4 O1 1.270(4) .
C5 O3 1.236(4) .
C5 O4 1.271(4) .
N1 Cd 2.273(3) 2_855
O2 Tb 2.324(2) 3_775
O3 Tb 2.295(3) 3_775
O4 Cd 2.295(2) 4_585
O4 Cd 2.403(2) 2_855
O7 Tb 2.438(3) 2_745
O8 Tb 2.392(3) 4_576
O1W H11 0.8443 .
O1W H12 0.8481 .
O2W H21 0.8250 .
O2W H22 0.9358 .
O3W H31 0.9844 .
O3W H32 0.9501 .
